data_7033463
loop_
_publ_author_name
'Tamura, Kenji'
'Yoshida, Jun'
'Taniguchi, Masahiro'
'Kitazawa, Takafumi'
'Yamagishi, Akihiko'
'Sato, Hisako'

_publ_section_title
;
 Effects of auxiliary ligands of Pd(ii) dimers on induction of chiral
 nematic phases: chirality inversion and the photo-responsive structural
 change.
;
_journal_issue 7
_journal_name_full 'Dalton transactions (Cambridge, England : 2003)'
_journal_page_first 3209
_journal_page_last 3215
_journal_paper_doi 10.1039/c4dt02812k
_journal_volume 44
_journal_year 2015
_chemical_formula_sum 'C26 H38 O8 Pd2'
_chemical_formula_weight 691.36
_chemical_name_systematic
;
 ?
;
_space_group_IT_number 14
_symmetry_cell_setting monoclinic
_symmetry_Int_Tables_number 14
_symmetry_space_group_name_Hall '-P 2ybc'
_symmetry_space_group_name_H-M 'P 1 21/c 1'
_atom_sites_solution_hydrogens geom
_atom_sites_solution_primary direct
_atom_sites_solution_secondary difmap
_audit_update_record
;
2014-08-11 deposited with the CCDC.
2014-12-23 downloaded from the CCDC.
;
_cell_angle_alpha 90
_cell_angle_beta 98.9400(10)
_cell_angle_gamma 90
_cell_formula_units_Z 4
_cell_length_a 11.1943(10)
_cell_length_b 21.6804(19)
_cell_length_c 11.8179(10)
_cell_measurement_reflns_used 9798
_cell_measurement_temperature 120(2)
_cell_measurement_theta_max 27.5389
_cell_measurement_theta_min 2.5139
_cell_volume 2833.3(4)
_computing_cell_refinement 'SAINT V8.34A (Bruker AXS Inc., 2013)'
_computing_data_reduction 'SAINT V8.34A (Bruker AXS Inc., 2013)'
_computing_structure_refinement 'SHELXL-2013 (Sheldrick, 2013)'
_computing_structure_solution 'SHELXS-2013 (Sheldrick, 1990)'
_diffrn_ambient_temperature 120(2)
_diffrn_detector_area_resol_mean 8.3333
_diffrn_measured_fraction_theta_full 0.999
_diffrn_measured_fraction_theta_max 0.995
_diffrn_measurement_device_type 'CCD area detector'
_diffrn_measurement_method 'phi and omega scans'
_diffrn_radiation_monochromator graphite
_diffrn_radiation_source 'fine-focus sealed tube'
_diffrn_radiation_type MoK\a
_diffrn_radiation_wavelength 0.71073
_diffrn_reflns_av_R_equivalents 0.0212
_diffrn_reflns_av_unetI/netI 0.0272
_diffrn_reflns_Laue_measured_fraction_full 0.999
_diffrn_reflns_Laue_measured_fraction_max 0.995
_diffrn_reflns_limit_h_max 14
_diffrn_reflns_limit_h_min -14
_diffrn_reflns_limit_k_max 28
_diffrn_reflns_limit_k_min -28
_diffrn_reflns_limit_l_max 15
_diffrn_reflns_limit_l_min -15
_diffrn_reflns_number 31569
_diffrn_reflns_point_group_measured_fraction_full 0.999
_diffrn_reflns_point_group_measured_fraction_max 0.995
_diffrn_reflns_theta_full 25.242
_diffrn_reflns_theta_max 27.539
_diffrn_reflns_theta_min 2.514
_exptl_absorpt_coefficient_mu 1.305
_exptl_absorpt_correction_T_max 0.72
_exptl_absorpt_correction_T_min 0.64
_exptl_absorpt_correction_type multi-scan
_exptl_absorpt_process_details 'SADABS V2012/1 (Bruker AXS Inc.)'
_exptl_crystal_colour orange
_exptl_crystal_density_diffrn 1.621
_exptl_crystal_density_method 'not measured'
_exptl_crystal_description prism
_exptl_crystal_F_000 1400
_exptl_crystal_recrystallization_method 'Re-crystallisation from solvent: hexane and dichloromethane'
_exptl_crystal_size_max 0.52
_exptl_crystal_size_mid 0.44
_exptl_crystal_size_min 0.26
_refine_diff_density_max 1.53
_refine_diff_density_min -0.589
_refine_diff_density_rms 0.09
_refine_ls_extinction_method none
_refine_ls_goodness_of_fit_ref 1.158
_refine_ls_hydrogen_treatment constr
_refine_ls_matrix_type full
_refine_ls_number_parameters 335
_refine_ls_number_reflns 6506
_refine_ls_number_restraints 0
_refine_ls_restrained_S_all 1.158
_refine_ls_R_factor_all 0.031
_refine_ls_R_factor_gt 0.028
_refine_ls_shift/su_max 0.001
_refine_ls_shift/su_mean 0
_refine_ls_structure_factor_coef Fsqd
_refine_ls_weighting_details 'w=1/[\s^2^(Fo^2^)+(0.0210P)^2^+5.1032P] where P=(Fo^2^+2Fc^2^)/3'
_refine_ls_weighting_scheme calc
_refine_ls_wR_factor_gt 0.0637
_refine_ls_wR_factor_ref 0.0651
_reflns_number_gt 6075
_reflns_number_total 6506
_reflns_threshold_expression 'I > 2\s(I)'
_cod_data_source_file c4dt02812k2.cif
_cod_data_source_block pd2baet
_cod_depositor_comments 'Adding full bibliography for 7033463.cif.'
_cod_original_sg_symbol_H-M 'P 21/c'
_cod_database_code 7033463

loop_
_symmetry_equiv_pos_as_xyz
'x, y, z'
'-x, y+1/2, -z+1/2'
'-x, -y, -z'
'x, -y-1/2, z-1/2'

loop_
_atom_site_label
_atom_site_type_symbol
_atom_site_fract_x
_atom_site_fract_y
_atom_site_fract_z
_atom_site_U_iso_or_equiv
_atom_site_adp_type
_atom_site_occupancy
_atom_site_calc_flag
C1 C 0.3828(4) 0.19086(15) 1.3012(3) 0.0404(8) Uani 1 d
H1A H 0.3695 0.1517 1.3352 0.061 Uiso 1 calc
H1B H 0.3386 0.2223 1.3343 0.061 Uiso 1 calc
H1C H 0.4675 0.2005 1.3152 0.061 Uiso 1 calc
C2 C 0.3401(3) 0.18785(13) 1.1742(2) 0.0287(6) Uani 1 d
C3 C 0.2274(3) 0.21193(13) 1.1294(3) 0.0321(7) Uani 1 d
H3 H 0.1826 0.2292 1.1814 0.039 Uiso 1 calc
C4 C 0.1749(3) 0.21271(13) 1.0146(3) 0.0305(7) Uani 1 d
C5 C 0.0484(3) 0.23679(18) 0.9816(3) 0.0475(9) Uani 1 d
H5A H 0.0233 0.2313 0.9008 0.071 Uiso 1 calc
H5B H 0.0463 0.2799 1 0.071 Uiso 1 calc
H5C H -0.0053 0.2146 1.0228 0.071 Uiso 1 calc
O1 O 0.4142(2) 0.16122(9) 1.11794(17) 0.0295(4) Uani 1 d
O2 O 0.22393(17) 0.19407(9) 0.93006(17) 0.0259(4) Uani 1 d
Pd1 Pd 0.38653(2) 0.15516(2) 0.94870(2) 0.01876(6) Uani 1 d
O3 O 0.54488(17) 0.11441(9) 0.96413(15) 0.0217(4) Uani 1 d
O4 O 0.36328(16) 0.15172(8) 0.78045(15) 0.0201(4) Uani 1 d
C6 C 0.6787(3) 0.01400(15) 1.1071(3) 0.0312(6) Uani 1 d
H6A H 0.6742 -0.0255 1.143 0.047 Uiso 1 calc
H6B H 0.602 0.0345 1.1017 0.047 Uiso 1 calc
H6C H 0.7398 0.0386 1.1521 0.047 Uiso 1 calc
C7 C 0.8309(3) -0.02895(15) 0.9951(3) 0.0337(7) Uani 1 d
H7A H 0.8942 -0.0043 1.0368 0.051 Uiso 1 calc
H7B H 0.8482 -0.0365 0.9193 0.051 Uiso 1 calc
H7C H 0.8259 -0.0675 1.034 0.051 Uiso 1 calc
C8 C 0.7106(2) 0.00520(12) 0.9878(2) 0.0219(5) Uani 1 d
H8 H 0.6477 -0.0204 0.9438 0.026 Uiso 1 calc
C9 C 0.7184(2) 0.06626(13) 0.9221(2) 0.0216(5) Uani 1 d
H9A H 0.7685 0.095 0.9714 0.026 Uiso 1 calc
H9B H 0.758 0.0583 0.8562 0.026 Uiso 1 calc
C10 C 0.5975(2) 0.09635(11) 0.8814(2) 0.0178(5) Uani 1 d
C11 C 0.5536(2) 0.10309(11) 0.7634(2) 0.0166(5) Uani 1 d
C12 C 0.4405(2) 0.13068(11) 0.7213(2) 0.0175(5) Uani 1 d
C13 C 0.4009(2) 0.13802(13) 0.5940(2) 0.0217(5) Uani 1 d
H13A H 0.3822 0.0983 0.56 0.033 Uiso 1 calc
H13B H 0.4648 0.1567 0.5605 0.033 Uiso 1 calc
H13C H 0.3303 0.1638 0.5805 0.033 Uiso 1 calc
C14 C 0.5297(2) -0.02060(12) 0.6712(2) 0.0221(5) Uani 1 d
H14A H 0.512 -0.0534 0.6165 0.033 Uiso 1 calc
H14B H 0.4566 0.0012 0.6783 0.033 Uiso 1 calc
H14C H 0.5636 -0.0376 0.7443 0.033 Uiso 1 calc
C15 C 0.6194(2) 0.02326(12) 0.6313(2) 0.0173(5) Uani 1 d
C16 C 0.6314(2) 0.08387(11) 0.6760(2) 0.0169(5) Uani 1 d
C17 C 0.7119(2) 0.12779(12) 0.6429(2) 0.0189(5) Uani 1 d
C18 C 0.7178(3) 0.19170(13) 0.6966(2) 0.0280(6) Uani 1 d
H18A H 0.6362 0.2044 0.7036 0.034 Uiso 1 calc
H18B H 0.7628 0.1888 0.7734 0.034 Uiso 1 calc
C19 C 0.7742(3) 0.24138(14) 0.6337(3) 0.0325(7) Uani 1 d
H19 H 0.8567 0.2289 0.6261 0.039 Uiso 1 calc
C20 C 0.7028(4) 0.25148(16) 0.5146(3) 0.0454(9) Uani 1 d
H20A H 0.6973 0.2133 0.4729 0.068 Uiso 1 calc
H20B H 0.743 0.2817 0.4747 0.068 Uiso 1 calc
H20C H 0.6229 0.2658 0.5211 0.068 Uiso 1 calc
C21 C 0.7800(4) 0.30179(15) 0.7028(3) 0.0483(9) Uani 1 d
H21A H 0.6994 0.3157 0.7073 0.072 Uiso 1 calc
H21B H 0.8217 0.3326 0.6657 0.072 Uiso 1 calc
H21C H 0.8225 0.2947 0.7787 0.072 Uiso 1 calc
O5 O 0.67866(16) -0.00064(8) 0.55788(15) 0.0197(4) Uani 1 d
O6 O 0.78405(17) 0.12026(8) 0.57053(16) 0.0214(4) Uani 1 d
Pd2 Pd 0.80349(2) 0.04326(2) 0.48629(2) 0.01720(5) Uani 1 d
O7 O 0.82667(17) -0.03527(9) 0.40524(16) 0.0225(4) Uani 1 d
O8 O 0.92841(17) 0.08934(9) 0.41840(16) 0.0240(4) Uani 1 d
C22 C 0.9223(3) -0.10724(14) 0.3009(3) 0.0284(6) Uani 1 d
H22A H 0.966 -0.1316 0.3615 0.043 Uiso 1 calc
H22B H 0.9658 -0.1065 0.237 0.043 Uiso 1 calc
H22C H 0.8437 -0.1249 0.2775 0.043 Uiso 1 calc
C23 C 0.9090(2) -0.04253(13) 0.3430(2) 0.0222(5) Uani 1 d
C24 C 0.9883(2) 0.00274(13) 0.3154(2) 0.0241(6) Uani 1 d
H24 H 1.0421 -0.009 0.2668 0.029 Uiso 1 calc
C25 C 0.9953(2) 0.06403(13) 0.3535(2) 0.0235(5) Uani 1 d
C26 C 1.0916(3) 0.10561(15) 0.3201(3) 0.0357(7) Uani 1 d
H26A H 1.056 0.1441 0.2927 0.054 Uiso 1 calc
H26B H 1.1279 0.0863 0.2606 0.054 Uiso 1 calc
H26C H 1.1523 0.1129 0.3855 0.054 Uiso 1 calc

loop_
_atom_site_aniso_label
_atom_site_aniso_U_11
_atom_site_aniso_U_22
_atom_site_aniso_U_33
_atom_site_aniso_U_23
_atom_site_aniso_U_13
_atom_site_aniso_U_12
C1 0.069(2) 0.0327(17) 0.0236(15) -0.0052(13) 0.0192(15) 0.0038(16)
C2 0.0484(18) 0.0179(13) 0.0238(14) -0.0035(10) 0.0186(13) -0.0051(12)
C3 0.0445(18) 0.0237(14) 0.0353(16) -0.0017(12) 0.0286(14) 0.0021(13)
C4 0.0355(16) 0.0192(13) 0.0424(17) -0.0012(12) 0.0240(14) -0.0007(12)
C5 0.0398(19) 0.051(2) 0.057(2) 0.0010(18) 0.0233(17) 0.0116(17)
O1 0.0414(12) 0.0303(11) 0.0190(9) -0.0035(8) 0.0119(9) 0.0040(9)
O2 0.0237(10) 0.0269(10) 0.0297(10) -0.0029(8) 0.0124(8) 0.0037(8)
Pd1 0.02261(10) 0.01934(10) 0.01617(10) -0.00245(7) 0.00882(7) 0.00129(7)
O3 0.0243(9) 0.0274(10) 0.0141(8) -0.0013(7) 0.0055(7) 0.0049(8)
O4 0.0209(9) 0.0237(9) 0.0163(8) -0.0033(7) 0.0047(7) 0.0030(7)
C6 0.0336(16) 0.0339(16) 0.0285(15) 0.0123(12) 0.0123(12) 0.0077(13)
C7 0.0373(17) 0.0343(16) 0.0309(16) 0.0067(13) 0.0098(13) 0.0110(13)
C8 0.0226(13) 0.0212(13) 0.0213(13) 0.0010(10) 0.0009(10) -0.0004(10)
C9 0.0213(13) 0.0266(13) 0.0171(12) 0.0020(10) 0.0033(10) 0.0008(10)
C10 0.0214(12) 0.0156(11) 0.0171(12) -0.0009(9) 0.0050(10) -0.0019(9)
C11 0.0205(12) 0.0155(11) 0.0148(11) -0.0015(9) 0.0056(9) 0.0004(9)
C12 0.0213(12) 0.0147(11) 0.0175(12) -0.0020(9) 0.0059(10) -0.0013(9)
C13 0.0223(13) 0.0260(13) 0.0166(12) -0.0019(10) 0.0023(10) 0.0045(10)
C14 0.0264(13) 0.0204(12) 0.0209(12) -0.0028(10) 0.0077(10) -0.0029(10)
C15 0.0173(11) 0.0198(12) 0.0143(11) -0.0004(9) 0.0012(9) 0.0033(9)
C16 0.0186(12) 0.0193(12) 0.0128(11) -0.0010(9) 0.0022(9) 0.0030(9)
C17 0.0250(13) 0.0187(12) 0.0134(11) 0.0007(9) 0.0040(10) 0.0025(10)
C18 0.0439(17) 0.0200(13) 0.0235(14) -0.0040(11) 0.0154(12) -0.0056(12)
C19 0.0338(16) 0.0275(15) 0.0379(17) 0.0005(13) 0.0112(13) -0.0030(12)
C20 0.080(3) 0.0266(16) 0.0279(16) 0.0052(13) 0.0020(17) 0.0120(17)
C21 0.080(3) 0.0241(16) 0.042(2) -0.0025(14) 0.0146(19) -0.0140(17)
O5 0.0210(9) 0.0200(9) 0.0193(9) -0.0045(7) 0.0072(7) 0.0005(7)
O6 0.0259(10) 0.0190(9) 0.0213(9) -0.0005(7) 0.0103(8) 0.0005(7)
Pd2 0.01760(10) 0.01993(10) 0.01491(9) -0.00133(7) 0.00517(7) 0.00269(7)
O7 0.0209(9) 0.0252(10) 0.0223(9) -0.0062(7) 0.0063(7) 0.0011(7)
O8 0.0264(10) 0.0252(10) 0.0228(9) 0.0008(8) 0.0111(8) 0.0014(8)
C22 0.0241(14) 0.0336(16) 0.0282(15) -0.0111(12) 0.0063(11) 0.0022(12)
C23 0.0194(12) 0.0312(14) 0.0148(11) -0.0035(10) -0.0008(9) 0.0060(11)
C24 0.0216(13) 0.0347(15) 0.0171(12) -0.0017(11) 0.0066(10) 0.0057(11)
C25 0.0223(13) 0.0316(14) 0.0172(12) 0.0046(11) 0.0046(10) 0.0036(11)
C26 0.0390(18) 0.0372(17) 0.0361(17) 0.0034(13) 0.0221(14) 0.0001(14)

loop_
_atom_type_symbol
_atom_type_description
_atom_type_scat_dispersion_real
_atom_type_scat_dispersion_imag
_atom_type_scat_source
C C 0.0033 0.0016 'International Tables Vol C Tables 4.2.6.8 and 6.1.1.4'
H H 0 0 'International Tables Vol C Tables 4.2.6.8 and 6.1.1.4'
O O 0.0106 0.006 'International Tables Vol C Tables 4.2.6.8 and 6.1.1.4'
Pd Pd -0.9988 1.0072 'International Tables Vol C Tables 4.2.6.8 and 6.1.1.4'

loop_
_geom_angle_atom_site_label_1
_geom_angle_atom_site_label_2
_geom_angle_atom_site_label_3
_geom_angle
C2 C1 H1A 109.5
C2 C1 H1B 109.5
H1A C1 H1B 109.5
C2 C1 H1C 109.5
H1A C1 H1C 109.5
H1B C1 H1C 109.5
O1 C2 C3 126.5(3)
O1 C2 C1 114.0(3)
C3 C2 C1 119.5(3)
C4 C3 C2 126.5(3)
C4 C3 H3 116.7
C2 C3 H3 116.7
O2 C4 C3 126.2(3)
O2 C4 C5 114.1(3)
C3 C4 C5 119.7(3)
C4 C5 H5A 109.5
C4 C5 H5B 109.5
H5A C5 H5B 109.5
C4 C5 H5C 109.5
H5A C5 H5C 109.5
H5B C5 H5C 109.5
C2 O1 Pd1 122.9(2)
C4 O2 Pd1 123.0(2)
O3 Pd1 O4 93.01(7)
O3 Pd1 O1 86.48(8)
O4 Pd1 O1 177.85(8)
O3 Pd1 O2 178.13(8)
O4 Pd1 O2 85.93(8)
O1 Pd1 O2 94.63(8)
C10 O3 Pd1 125.68(17)
C12 O4 Pd1 124.95(17)
C8 C6 H6A 109.5
C8 C6 H6B 109.5
H6A C6 H6B 109.5
C8 C6 H6C 109.5
H6A C6 H6C 109.5
H6B C6 H6C 109.5
C8 C7 H7A 109.5
C8 C7 H7B 109.5
H7A C7 H7B 109.5
C8 C7 H7C 109.5
H7A C7 H7C 109.5
H7B C7 H7C 109.5
C6 C8 C7 109.9(2)
C6 C8 C9 113.5(2)
C7 C8 C9 109.0(2)
C6 C8 H8 108.1
C7 C8 H8 108.1
C9 C8 H8 108.1
C10 C9 C8 114.4(2)
C10 C9 H9A 108.7
C8 C9 H9A 108.7
C10 C9 H9B 108.7
C8 C9 H9B 108.7
H9A C9 H9B 107.6
O3 C10 C11 126.3(2)
O3 C10 C9 112.7(2)
C11 C10 C9 121.0(2)
C10 C11 C12 123.0(2)
C10 C11 C16 119.9(2)
C12 C11 C16 117.1(2)
O4 C12 C11 127.0(2)
O4 C12 C13 112.9(2)
C11 C12 C13 120.1(2)
C12 C13 H13A 109.5
C12 C13 H13B 109.5
H13A C13 H13B 109.5
C12 C13 H13C 109.5
H13A C13 H13C 109.5
H13B C13 H13C 109.5
C15 C14 H14A 109.5
C15 C14 H14B 109.5
H14A C14 H14B 109.5
C15 C14 H14C 109.5
H14A C14 H14C 109.5
H14B C14 H14C 109.5
O5 C15 C16 126.8(2)
O5 C15 C14 113.3(2)
C16 C15 C14 119.8(2)
C17 C16 C15 123.5(2)
C17 C16 C11 117.8(2)
C15 C16 C11 118.7(2)
O6 C17 C16 126.8(2)
O6 C17 C18 113.9(2)
C16 C17 C18 119.3(2)
C19 C18 C17 116.2(2)
C19 C18 H18A 108.2
C17 C18 H18A 108.2
C19 C18 H18B 108.2
C17 C18 H18B 108.2
H18A C18 H18B 107.4
C18 C19 C20 111.1(3)
C18 C19 C21 109.5(3)
C20 C19 C21 109.9(3)
C18 C19 H19 108.7
C20 C19 H19 108.7
C21 C19 H19 108.7
C19 C20 H20A 109.5
C19 C20 H20B 109.5
H20A C20 H20B 109.5
C19 C20 H20C 109.5
H20A C20 H20C 109.5
H20B C20 H20C 109.5
C19 C21 H21A 109.5
C19 C21 H21B 109.5
H21A C21 H21B 109.5
C19 C21 H21C 109.5
H21A C21 H21C 109.5
H21B C21 H21C 109.5
C15 O5 Pd2 124.59(16)
C17 O6 Pd2 125.31(17)
O6 Pd2 O5 92.90(7)
O6 Pd2 O8 85.30(8)
O5 Pd2 O8 178.15(7)
O6 Pd2 O7 178.29(8)
O5 Pd2 O7 87.02(7)
O8 Pd2 O7 94.78(8)
C23 O7 Pd2 122.90(18)
C25 O8 Pd2 122.84(18)
C23 C22 H22A 109.5
C23 C22 H22B 109.5
H22A C22 H22B 109.5
C23 C22 H22C 109.5
H22A C22 H22C 109.5
H22B C22 H22C 109.5
O7 C23 C24 126.2(3)
O7 C23 C22 115.1(2)
C24 C23 C22 118.7(2)
C23 C24 C25 126.7(2)
C23 C24 H24 116.6
C25 C24 H24 116.6
O8 C25 C24 126.3(3)
O8 C25 C26 114.3(3)
C24 C25 C26 119.4(2)
C25 C26 H26A 109.5
C25 C26 H26B 109.5
H26A C26 H26B 109.5
C25 C26 H26C 109.5
H26A C26 H26C 109.5
H26B C26 H26C 109.5

loop_
_geom_bond_atom_site_label_1
_geom_bond_atom_site_label_2
_geom_bond_distance
C1 C2 1.504(4)
C1 H1A 0.96
C1 H1B 0.96
C1 H1C 0.96
C2 O1 1.279(3)
C2 C3 1.392(5)
C3 C4 1.392(5)
C3 H3 0.93
C4 O2 1.278(3)
C4 C5 1.504(5)
C5 H5A 0.96
C5 H5B 0.96
C5 H5C 0.96
O1 Pd1 1.9802(19)
O2 Pd1 1.9871(19)
Pd1 O3 1.9635(18)
Pd1 O4 1.9663(17)
O3 C10 1.278(3)
O4 C12 1.277(3)
C6 C8 1.520(4)
C6 H6A 0.96
C6 H6B 0.96
C6 H6C 0.96
C7 C8 1.527(4)
C7 H7A 0.96
C7 H7B 0.96
C7 H7C 0.96
C8 C9 1.544(4)
C8 H8 0.98
C9 C10 1.512(4)
C9 H9A 0.97
C9 H9B 0.97
C10 C11 1.413(3)
C11 C12 1.419(3)
C11 C16 1.508(3)
C12 C13 1.509(3)
C13 H13A 0.96
C13 H13B 0.96
C13 H13C 0.96
C14 C15 1.510(4)
C14 H14A 0.96
C14 H14B 0.96
C14 H14C 0.96
C15 O5 1.281(3)
C15 C16 1.415(3)
C16 C17 1.408(4)
C17 O6 1.275(3)
C17 C18 1.521(4)
C18 C19 1.502(4)
C18 H18A 0.97
C18 H18B 0.97
C19 C20 1.523(5)
C19 C21 1.540(4)
C19 H19 0.98
C20 H20A 0.96
C20 H20B 0.96
C20 H20C 0.96
C21 H21A 0.96
C21 H21B 0.96
C21 H21C 0.96
O5 Pd2 1.9854(18)
O6 Pd2 1.9729(18)
Pd2 O8 1.9865(19)
Pd2 O7 1.9902(18)
O7 C23 1.275(3)
O8 C25 1.277(3)
C22 C23 1.503(4)
C22 H22A 0.96
C22 H22B 0.96
C22 H22C 0.96
C23 C24 1.396(4)
C24 C25 1.401(4)
C24 H24 0.93
C25 C26 1.504(4)
C26 H26A 0.96
C26 H26B 0.96
C26 H26C 0.96

loop_
_geom_hbond_atom_site_label_D
_geom_hbond_atom_site_label_H
_geom_hbond_atom_site_label_A
_geom_hbond_distance_DH
_geom_hbond_distance_HA
_geom_hbond_distance_DA
_geom_hbond_angle_DHA
_geom_hbond_site_symmetry_A
C1 H1B O2 0.96 2.58 3.542(4) 178 4_566
C13 H13A O5 0.96 2.57 3.520(3) 171.6 3_656
C22 H22C O4 0.96 2.38 3.335(3) 170.6 3_656
C1 H1B O2 0.96 2.58 3.542(4) 178 4_566
C13 H13A O5 0.96 2.57 3.520(3) 171.6 3_656
C22 H22C O4 0.96 2.38 3.335(3) 170.6 3_656
C1 H1B O2 0.96 2.58 3.542(4) 178 4_566
C13 H13A O5 0.96 2.57 3.520(3) 171.6 3_656
C22 H22C O4 0.96 2.38 3.335(3) 170.6 3_656

loop_
_geom_torsion_atom_site_label_1
_geom_torsion_atom_site_label_2
_geom_torsion_atom_site_label_3
_geom_torsion_atom_site_label_4
_geom_torsion
O1 C2 C3 C4 -1.4(5)
C1 C2 C3 C4 -179.9(3)
C2 C3 C4 O2 -3.6(5)
C2 C3 C4 C5 175.9(3)
C3 C2 O1 Pd1 5.2(4)
C1 C2 O1 Pd1 -176.1(2)
C3 C4 O2 Pd1 3.4(4)
C5 C4 O2 Pd1 -176.1(2)
C6 C8 C9 C10 -72.5(3)
C7 C8 C9 C10 164.6(2)
Pd1 O3 C10 C11 1.3(4)
Pd1 O3 C10 C9 -179.62(16)
C8 C9 C10 O3 65.4(3)
C8 C9 C10 C11 -115.4(3)
O3 C10 C11 C12 -1.3(4)
C9 C10 C11 C12 179.6(2)
O3 C10 C11 C16 175.0(2)
C9 C10 C11 C16 -4.0(4)
Pd1 O4 C12 C11 3.5(4)
Pd1 O4 C12 C13 -176.06(16)
C10 C11 C12 O4 -1.3(4)
C16 C11 C12 O4 -177.8(2)
C10 C11 C12 C13 178.2(2)
C16 C11 C12 C13 1.8(3)
O5 C15 C16 C17 1.0(4)
C14 C15 C16 C17 -179.5(2)
O5 C15 C16 C11 -179.4(2)
C14 C15 C16 C11 0.1(3)
C10 C11 C16 C17 -88.0(3)
C12 C11 C16 C17 88.6(3)
C10 C11 C16 C15 92.4(3)
C12 C11 C16 C15 -91.1(3)
C15 C16 C17 O6 -0.1(4)
C11 C16 C17 O6 -179.7(2)
C15 C16 C17 C18 -179.9(2)
C11 C16 C17 C18 0.5(4)
O6 C17 C18 C19 18.5(4)
C16 C17 C18 C19 -161.7(3)
C17 C18 C19 C20 61.8(4)
C17 C18 C19 C21 -176.6(3)
C16 C15 O5 Pd2 -0.7(4)
C14 C15 O5 Pd2 179.80(16)
C16 C17 O6 Pd2 -0.9(4)
C18 C17 O6 Pd2 178.81(18)
Pd2 O7 C23 C24 -4.7(4)
Pd2 O7 C23 C22 172.64(17)
O7 C23 C24 C25 2.1(5)
C22 C23 C24 C25 -175.1(3)
Pd2 O8 C25 C24 3.5(4)
Pd2 O8 C25 C26 -174.64(19)
C23 C24 C25 O8 -1.5(5)
C23 C24 C25 C26 176.6(3)
